data_2300197
loop_
_publ_author_name
'Smr\<cok, \<Lubom\'ir'
'Brunelli, Michela'
'Bo\<ca, Miroslav'
'Kuchar\'ik, Marian'

_publ_section_title
;
 Structure of K~2~TaF~7~ at 993K: the combined use of synchrotron
 powder data and solid-state DFT calculations
;
_journal_coeditor_code DB5039
_journal_issue 3
_journal_name_full 'Journal of Applied Crystallography'
_journal_page_first 634
_journal_page_last 636
_journal_paper_doi 10.1107/S0021889808005876
_journal_volume 41
_journal_year 2008
_chemical_formula_moiety 'F7 Ta, 2(K)'
_chemical_formula_sum 'F7 K2 Ta'
_chemical_formula_weight 392.15
_chemical_name_systematic 'Dipotassium heptafluorotantalate(V)'
_space_group_IT_number 62
_symmetry_cell_setting orthorhombic
_symmetry_space_group_name_Hall '-P 2ac 2n'
_symmetry_space_group_name_H-M 'P n m a'
_cell_angle_alpha 90.00000
_cell_angle_beta 90.00000
_cell_angle_gamma 90.00000
_cell_formula_units_Z 4
_cell_length_a 10.0731(7)
_cell_length_b 5.9456(4)
_cell_length_c 12.1527(9)
_cell_measurement_temperature 993
_cell_volume 727.83(9)
_computing_molecular_graphics Diamond
_computing_publication_material Platon
_computing_structure_refinement FULLPROF
_diffrn_ambient_temperature 993
_diffrn_radiation_type X-ray
_refine_ls_number_parameters 10
_refine_ls_number_reflns 127
_refine_ls_number_restraints 0
_cod_data_source_file db5039.cif
_cod_data_source_block I
_cod_depositor_comments
;
The following automatic conversions were performed:
'_symmetry_cell_setting' value 'Orthorhombic' changed to 'orthorhombic'
according to '/home/saulius/struct/CIF-dictionaries/cif_core.dic'
dictionary named 'cif_core.dic' version 2.4.1 from 2010-06-29.

Automatic conversion script
Id: cif_fix_enum 1527 2010-12-29 10:47:43Z saulius 

The following automatic conversions were performed:

'_symmetry_cell_setting' value 'Orthorhombic' changed to
'orthorhombic' according to
/home/saulius/struct/CIF-dictionaries/cif_core.dic dictionary named
'cif_core.dic' version 2.4.1 from 2010-06-29.

Automatic conversion script
Id: cif_fix_values 1715 2011-07-08 13:25:40Z adriana 
;
_cod_original_cell_volume 727.84(9)
_cod_original_sg_symbol_H-M 'P N M A'
_cod_original_formula_sum 'K2 Ta F7'
_cod_database_code 2300197
_cod_database_fobs_code 2300197

loop_
_symmetry_equiv_pos_as_xyz
x,y,z
x+1/2,-y+1/2,-z+1/2
-x,y+1/2,-z
-x+1/2,-y,z+1/2
-x,-y,-z
-x+1/2,y+1/2,z+1/2
x,-y+1/2,z
x+1/2,y,-z+1/2

loop_
_atom_site_type_symbol
_atom_site_label
_atom_site_fract_x
_atom_site_fract_y
_atom_site_fract_z
_atom_site_U_iso_or_equiv
_atom_site_adp_type
_atom_site_occupancy
ta ta1 0.24260 0.25000 0.13150 0.074(4) Uiso 1.00000
k k1 0.12810 0.75000 0.95060 0.25(2) Uiso 1.00000
k k2 0.46380 0.25000 0.82820 0.25(2) Uiso 1.00000
f f1 0.35950 0.03360 0.05480 0.147(17) Uiso 1.00000
f f2 0.09270 0.03340 0.14590 0.147(17) Uiso 1.00000
f f3 0.30000 0.04770 0.25230 0.147(17) Uiso 1.00000
f f4 0.16340 0.25000 0.97990 0.147(17) Uiso 1.00000
